data_4119024
loop_
_publ_author_name
'Kyriakos C. Stylianou'
'Jeremy Rabone'
'Samantha Y. Chong'
'Romain Heck'
'Jayne Armstrong'
'Paul V. Wiper'
'Kim E. Jelfs'
'Sergey Zlatogorsky'
'John Bacsa'
'Alec G. McLennan'
'Christopher P. Ireland'
'Yaroslav Z. Khimyak'
'K. Mark Thomas'
'Darren Bradshaw'
'Matthew J. Rosseinsky'

_publ_section_title
;
 Dimensionality Transformation through Paddlewheel Reconfiguration in a
 Flexible and Porous Zn-Based Metal-Organic Framework
;
_journal_name_full 'Journal of the American Chemical Society'
_journal_page_first 20466
_journal_page_last 20478
_journal_paper_doi 10.1021/ja308995t
_journal_volume 134
_journal_year 2012
_chemical_formula_moiety
;
2(Zn 2+),(C44 H22 O8 4-), 3(H2 O), 2(C4 H8 O2)
;
_chemical_formula_sum 'C50 H50 O16 Zn2'
_chemical_formula_weight 1037.64
_chemical_name_common RH430
_space_group_IT_number 10
_symmetry_cell_setting monoclinic
_symmetry_space_group_name_Hall '-P 2y'
_symmetry_space_group_name_H-M 'P 1 2/m 1'
_atom_sites_solution_hydrogens geom
_atom_sites_solution_primary direct
_atom_sites_solution_secondary difmap
_audit_creation_method SHELXL-97
_cell_angle_alpha 90.00
_cell_angle_beta 103.078(4)
_cell_angle_gamma 90.00
_cell_formula_units_Z 1
_cell_length_a 6.8131(19)
_cell_length_b 15.782(4)
_cell_length_c 11.155(3)
_cell_measurement_reflns_used 2330
_cell_measurement_temperature 100(2)
_cell_measurement_theta_max 24.9
_cell_measurement_theta_min 2.3
_cell_volume 1168.3(5)
_computing_cell_refinement 'SAINT v6.45a (Bruker, 2005)'
_computing_data_collection 'SMART v.5.632 (Bruker, 2005)'
_computing_data_reduction 'SAINT v6.45a (Bruker, 2005)'
_computing_molecular_graphics
;
 OLEX2: a complete structure solution, refinement and analysis program.
 Dolomanov et al., J. Appl. Cryst. (2009). 42, 339-341
;
_computing_publication_material
;
 OLEX2: a complete structure solution, refinement and analysis program.
 Dolomanov et al., J. Appl. Cryst. (2009). 42, 339-341
;
_computing_structure_refinement 'SHELXL-97 (Sheldrick, 2008)'
_computing_structure_solution 'SHELXS-97 (Sheldrick, 2008)'
_diffrn_ambient_temperature 100(2)
_diffrn_measured_fraction_theta_full 0.950
_diffrn_measured_fraction_theta_max 0.950
_diffrn_measurement_device_type 'Bruker D8 diffractometer with APEX detector'
_diffrn_measurement_method '\w scans with a narrow frame width'
_diffrn_radiation_monochromator graphite
_diffrn_radiation_source 'fine-focus sealed tube'
_diffrn_radiation_type MoK\a
_diffrn_radiation_wavelength 0.71073
_diffrn_reflns_av_R_equivalents 0.0258
_diffrn_reflns_av_sigmaI/netI 0.0268
_diffrn_reflns_limit_h_max 7
_diffrn_reflns_limit_h_min -8
_diffrn_reflns_limit_k_max 19
_diffrn_reflns_limit_k_min -19
_diffrn_reflns_limit_l_max 13
_diffrn_reflns_limit_l_min -13
_diffrn_reflns_number 9130
_diffrn_reflns_theta_full 25.68
_diffrn_reflns_theta_max 25.68
_diffrn_reflns_theta_min 1.87
_exptl_absorpt_coefficient_mu 1.099
_exptl_absorpt_correction_T_max 0.8101
_exptl_absorpt_correction_T_min 0.7339
_exptl_absorpt_correction_type multi-scan
_exptl_absorpt_process_details 'SADABS V2008-1 (Sheldrick, 2008)'
_exptl_crystal_colour yellow
_exptl_crystal_density_diffrn 1.475
_exptl_crystal_description prism
_exptl_crystal_F_000 538
_exptl_crystal_size_max 0.30
_exptl_crystal_size_mid 0.20
_exptl_crystal_size_min 0.20
_platon_squeeze_details
;
 The structure contains highly disordered dioxane
 and water molecules in the solvent accessible voids.
 Since these molecules were so disordered
 and the electron density in the channels
 diffuse, these were modelled using PLATON/SQUEEZE.
 The electron counts correspond to 1 dioxane in
 void 1, and 1 dioxane and 1 H2O in void 2.
;
_refine_diff_density_max 0.921
_refine_diff_density_min -0.261
_refine_diff_density_rms 0.081
_refine_ls_extinction_method none
_refine_ls_goodness_of_fit_ref 1.061
_refine_ls_hydrogen_treatment constr
_refine_ls_matrix_type full
_refine_ls_number_parameters 134
_refine_ls_number_reflns 2201
_refine_ls_number_restraints 4
_refine_ls_restrained_S_all 1.092
_refine_ls_R_factor_all 0.0495
_refine_ls_R_factor_gt 0.0446
_refine_ls_shift/su_max 0.000
_refine_ls_shift/su_mean 0.000
_refine_ls_structure_factor_coef Fsqd
_refine_ls_weighting_details
;
calc w=1/[\s^2^(Fo^2^)+(0.0848P)^2^+0.6514P] where P=(Fo^2^+2Fc^2^)/3
;
_refine_ls_weighting_scheme calc
_refine_ls_wR_factor_gt 0.1225
_refine_ls_wR_factor_ref 0.1261
_reflns_number_gt 1965
_reflns_number_total 2201
_reflns_threshold_expression >2sigma(I)
_cod_data_source_file ja308995t_si_003.cif
_cod_data_source_block RH430M
_cod_original_cell_volume 1168.4(6)
_cod_database_code 4119024

loop_
_symmetry_equiv_pos_as_xyz
'x, y, z'
'-x, y, -z'
'-x, -y, -z'
'x, -y, z'

loop_
_atom_site_label
_atom_site_type_symbol
_atom_site_fract_x
_atom_site_fract_y
_atom_site_fract_z
_atom_site_U_iso_or_equiv
_atom_site_adp_type
_atom_site_occupancy
_atom_site_symmetry_multiplicity
_atom_site_calc_flag
_atom_site_refinement_flags
Zn1 Zn 0.37182(6) 0.5000 0.08955(4) 0.0267(2) Uani 1 2 d SD
O1 O 0.5592(4) 0.40663(18) 0.1678(3) 0.0659(8) Uani 1 1 d .
O1W O 0.1580(5) 0.5000 0.1835(3) 0.0542(9) Uani 1 2 d SD
H1 H 0.2155 0.5000 0.2720 0.081 Uiso 1 2 d SRD
O2 O 0.7601(4) 0.41319(19) 0.0391(3) 0.0696(9) Uani 1 1 d .
C1 C 0.7046(4) 0.38172(19) 0.1271(3) 0.0371(7) Uani 1 1 d .
C2 C 0.8182(5) 0.3050(2) 0.1845(3) 0.0398(7) Uani 1 1 d .
C3 C 0.7318(5) 0.2496(2) 0.2544(4) 0.0514(9) Uani 1 1 d .
H3 H 0.6036 0.2625 0.2699 0.062 Uiso 1 1 calc R
C4 C 0.8293(5) 0.1759(2) 0.3017(4) 0.0489(9) Uani 1 1 d .
H12 H 0.7675 0.1384 0.3486 0.059 Uiso 1 1 calc R
C5 C 1.0169(5) 0.1569(2) 0.2807(3) 0.0373(7) Uani 1 1 d .
C6 C 1.1029(5) 0.2127(2) 0.2111(3) 0.0459(8) Uani 1 1 d .
H6 H 1.2327 0.2006 0.1974 0.055 Uiso 1 1 calc R
C7 C 1.0037(5) 0.2853(2) 0.1612(3) 0.0412(8) Uani 1 1 d .
H7 H 1.0627 0.3215 0.1111 0.049 Uiso 1 1 calc R
C8 C 1.1223(5) 0.0763(2) 0.3321(3) 0.0369(7) Uani 1 1 d .
C9 C 1.0279(7) 0.0000 0.2943(4) 0.0405(11) Uani 1 2 d S
H9 H 0.8969 0.0000 0.2419 0.049 Uiso 1 2 calc SR
C18 C 1.3136(4) 0.07888(17) 0.4152(3) 0.0289(6) Uani 1 1 d .
C19 C 1.4039(6) 0.0000 0.4561(4) 0.0324(9) Uani 1 2 d S
C21 C 1.4101(4) 0.15630(19) 0.4586(3) 0.0389(7) Uani 1 1 d .
H21 H 1.3482 0.2086 0.4295 0.047 Uiso 1 1 calc R
H2 H 0.0303 0.5000 0.1378 0.12(3) Uiso 1 2 d SRD

loop_
_atom_site_aniso_label
_atom_site_aniso_U_11
_atom_site_aniso_U_22
_atom_site_aniso_U_33
_atom_site_aniso_U_23
_atom_site_aniso_U_13
_atom_site_aniso_U_12
Zn1 0.0226(3) 0.0195(3) 0.0353(3) 0.000 0.00082(19) 0.000
O1 0.0619(17) 0.0559(16) 0.085(2) 0.0338(15) 0.0278(15) 0.0357(14)
O1W 0.043(2) 0.060(2) 0.061(2) 0.000 0.0160(18) 0.000
O2 0.0675(18) 0.0671(18) 0.080(2) 0.0458(16) 0.0290(16) 0.0397(15)
C1 0.0324(15) 0.0246(15) 0.0499(19) 0.0060(13) 0.0004(14) 0.0034(12)
C2 0.0370(16) 0.0331(17) 0.0471(18) 0.0112(14) 0.0052(14) 0.0103(13)
C3 0.0410(17) 0.044(2) 0.070(2) 0.0159(18) 0.0148(18) 0.0130(15)
C4 0.0457(19) 0.0395(19) 0.062(2) 0.0141(17) 0.0140(17) 0.0068(15)
C5 0.0364(15) 0.0300(16) 0.0408(17) 0.0020(13) -0.0008(13) 0.0014(13)
C6 0.0352(16) 0.0425(19) 0.059(2) 0.0113(16) 0.0098(16) 0.0107(14)
C7 0.0385(16) 0.0410(18) 0.0435(18) 0.0119(14) 0.0081(14) 0.0069(14)
C8 0.0347(15) 0.0329(17) 0.0402(17) -0.0024(13) 0.0029(14) -0.0038(12)
C9 0.031(2) 0.036(2) 0.048(3) 0.000 -0.005(2) 0.000
C18 0.0308(14) 0.0206(14) 0.0329(15) 0.0024(11) 0.0025(12) 0.0011(11)
C19 0.035(2) 0.025(2) 0.035(2) 0.000 0.0035(19) 0.000
C21 0.0471(17) 0.0238(15) 0.0447(17) -0.0030(13) 0.0079(15) -0.0057(13)

loop_
_atom_type_symbol
_atom_type_description
_atom_type_scat_dispersion_real
_atom_type_scat_dispersion_imag
_atom_type_scat_source
C C 0.0033 0.0016 'International Tables Vol C Tables 4.2.6.8 and 6.1.1.4'
H H 0.0000 0.0000 'International Tables Vol C Tables 4.2.6.8 and 6.1.1.4'
O O 0.0106 0.0060 'International Tables Vol C Tables 4.2.6.8 and 6.1.1.4'
Zn Zn 0.2839 1.4301 'International Tables Vol C Tables 4.2.6.8 and 6.1.1.4'

loop_
_geom_angle_atom_site_label_1
_geom_angle_atom_site_label_2
_geom_angle_atom_site_label_3
_geom_angle
_geom_angle_site_symmetry_1
_geom_angle_site_symmetry_3
Zn1 O1W H1 111.2 . .
Zn1 O1W H2 115.6 . .
O1 Zn1 Zn1 83.03(9) . 3_665
O1 Zn1 Zn1 83.03(9) 4_565 3_665
O1 Zn1 O1 94.0(2) 4_565 .
O1 Zn1 O2 87.06(15) . 2_655
O1 Zn1 O2 158.62(13) 4_565 2_655
O1 Zn1 O2 158.62(13) . 3_665
O1 Zn1 O2 87.06(15) 4_565 3_665
O1 C1 C2 118.4(3) . .
O1W Zn1 Zn1 169.56(10) . 3_665
O1W Zn1 O1 103.95(11) . .
O1W Zn1 O1 103.94(11) . 4_565
O1W Zn1 O2 96.48(11) . 3_665
O1W Zn1 O2 96.48(11) . 2_655
H1 O1W H2 133.3 . .
O2 Zn1 Zn1 75.90(9) 3_665 3_665
O2 Zn1 Zn1 75.90(9) 2_655 3_665
O2 Zn1 O2 84.4(2) 2_655 3_665
O2 C1 O1 125.2(3) . .
O2 C1 C2 116.3(3) . .
C1 O1 Zn1 123.5(2) . .
C1 O2 Zn1 131.7(2) . 3_665
C2 C3 H3 119.5 . .
C2 C7 C6 119.7(3) . .
C2 C7 H7 120.2 . .
C3 C2 C1 120.3(3) . .
C3 C4 H12 120.0 . .
C3 C4 C5 120.0(3) . .
C4 C3 C2 121.0(3) . .
C4 C3 H3 119.5 . .
C4 C5 C6 118.7(3) . .
C4 C5 C8 119.9(3) . .
C5 C4 H12 120.0 . .
C5 C6 H6 119.3 . .
C6 C5 C8 121.5(3) . .
C6 C7 H7 120.2 . .
C7 C2 C1 120.4(3) . .
C7 C2 C3 119.1(3) . .
C7 C6 C5 121.4(3) . .
C7 C6 H6 119.3 . .
C8 C9 C8 120.7(4) . 4
C8 C9 H9 119.6 4 .
C8 C9 H9 119.6 . .
C8 C18 C21 122.3(3) . .
C9 C8 C5 118.0(3) . .
C9 C8 C18 121.3(3) . .
C18 C8 C5 120.8(3) . .
C18 C19 C18 122.8(4) 4 .
C18 C19 C19 118.58(18) 4 3_856
C18 C19 C19 118.58(18) . 3_856
C18 C21 H21 119.7 . .
C19 C18 C8 116.9(3) . .
C19 C18 C21 120.8(3) . .
C21 C21 C18 120.62(16) 2_856 .
C21 C21 H21 119.7 2_856 .

loop_
_geom_bond_atom_site_label_1
_geom_bond_atom_site_label_2
_geom_bond_distance
_geom_bond_site_symmetry_2
Zn1 Zn1 2.9363(11) 3_665
Zn1 O1 2.015(2) 4_565
Zn1 O1 2.015(2) .
Zn1 O1W 1.977(3) .
Zn1 O2 2.040(2) 2_655
Zn1 O2 2.040(2) 3_665
O1 C1 1.243(4) .
O1W H1 0.9762 .
O1W H2 0.9038 .
O2 Zn1 2.040(2) 3_665
O2 C1 1.233(4) .
C1 C2 1.501(4) .
C2 C3 1.388(5) .
C2 C7 1.382(5) .
C3 H3 0.9500 .
C3 C4 1.383(5) .
C4 H12 0.9500 .
C4 C5 1.383(5) .
C5 C6 1.389(5) .
C5 C8 1.509(4) .
C6 H6 0.9500 .
C6 C7 1.382(5) .
C7 H7 0.9500 .
C8 C9 1.385(4) .
C8 C18 1.419(4) .
C9 C8 1.385(4) 4
C9 H9 0.9500 .
C18 C19 1.418(3) .
C18 C21 1.420(4) .
C19 C18 1.418(3) 4
C19 C19 1.446(8) 3_856
C21 C21 1.357(6) 2_856
C21 H21 0.9500 .

loop_
_geom_torsion_atom_site_label_1
_geom_torsion_atom_site_label_2
_geom_torsion_atom_site_label_3
_geom_torsion_atom_site_label_4
_geom_torsion
_geom_torsion_site_symmetry_1
_geom_torsion_site_symmetry_4
Zn1 Zn1 O1 C1 1.3(3) 3_665 .
Zn1 O1 C1 O2 4.2(6) . .
Zn1 O1 C1 C2 -172.8(2) . .
Zn1 O2 C1 O1 -10.9(6) 3_665 .
Zn1 O2 C1 C2 166.2(3) 3_665 .
O1 Zn1 O1 C1 -81.1(3) 4_565 .
O1 C1 C2 C3 18.4(5) . .
O1 C1 C2 C7 -166.4(3) . .
O1W Zn1 O1 C1 173.4(3) . .
O2 Zn1 O1 C1 11.1(6) 3_665 .
O2 Zn1 O1 C1 77.5(3) 2_655 .
O2 C1 C2 C3 -159.0(4) . .
O2 C1 C2 C7 16.3(5) . .
C1 C2 C3 C4 176.1(3) . .
C1 C2 C7 C6 -177.6(3) . .
C2 C3 C4 C5 0.7(6) . .
C3 C2 C7 C6 -2.3(5) . .
C3 C4 C5 C6 -0.4(5) . .
C3 C4 C5 C8 -179.7(3) . .
C4 C5 C6 C7 -1.1(5) . .
C4 C5 C8 C9 60.5(5) . .
C4 C5 C8 C18 -120.3(4) . .
C5 C6 C7 C2 2.5(5) . .
C5 C8 C9 C8 176.0(3) . 4
C5 C8 C18 C19 -178.3(3) . .
C5 C8 C18 C21 3.2(5) . .
C6 C5 C8 C9 -118.7(4) . .
C6 C5 C8 C18 60.5(5) . .
C7 C2 C3 C4 0.7(6) . .
C8 C5 C6 C7 178.1(3) . .
C8 C18 C19 C18 1.6(6) . 4
C8 C18 C19 C19 -178.1(5) . 3_856
C8 C18 C21 C21 177.7(4) . 2_856
C9 C8 C18 C19 0.8(5) . .
C9 C8 C18 C21 -177.7(4) . .
C18 C8 C9 C8 -3.2(7) . 4
C19 C18 C21 C21 -0.7(6) . 2_856
C21 C18 C19 C18 -179.9(3) . 4
C21 C18 C19 C19 0.4(7) . 3_856

loop_
_platon_squeeze_void_nr
_platon_squeeze_void_average_x
_platon_squeeze_void_average_y
_platon_squeeze_void_average_z
_platon_squeeze_void_volume
_platon_squeeze_void_count_electrons
_platon_squeeze_void_content
1 -0.045 0.000 0.000 193 48 ' '
2 -0.013 0.500 0.500 219 57 ' '
